data_7720015
loop_
_publ_author_name
'Zhou, Jing-Yao'
'Zhang, Hong-Dong'
'Yin, Fan'
'Zhu, Zheng-Zhong'
'Zhou, Li-Peng'
'Tian, Chong-Bin'
'Sun, Qing-Fu'

_publ_section_title
;
 Locking the spin states of anionic Fe(L)<sub>2</sub> units in
 coordination polymers through alkali metal ion incorporation.
;
_journal_issue 10
_journal_name_full 'Dalton transactions (Cambridge, England : 2003)'
_journal_page_first 4319
_journal_page_last 4326
_journal_paper_doi 10.1039/d6dt00162a
_journal_volume 55
_journal_year 2026
_chemical_formula_moiety 'C14 H14 Fe Li2 N18 O4, 4(H2 O)'
_chemical_formula_sum 'C14 H22 Fe Li2 N18 O8'
_chemical_formula_weight 640.22
_space_group_crystal_system orthorhombic
_space_group_IT_number 68
_space_group_name_Hall '-C 2a 2ac'
_space_group_name_H-M_alt 'C c c a :2'
_atom_sites_solution_hydrogens mixed
_atom_sites_solution_primary iterative
_audit_creation_date 2026-01-20
_audit_creation_method
;
Olex2 1.5
(compiled 2022.04.07 svn.rca3783a0 for OlexSys, GUI svn.r6498)
;
_audit_update_record
;
2026-01-20 deposited with the CCDC.	2026-02-12 downloaded from the CCDC.
;
_cell_angle_alpha 90
_cell_angle_beta 90
_cell_angle_gamma 90
_cell_formula_units_Z 4
_cell_length_a 13.9830(5)
_cell_length_b 21.1145(11)
_cell_length_c 8.9586(4)
_cell_measurement_reflns_used 2673
_cell_measurement_temperature 293(2)
_cell_measurement_theta_max 76.3900
_cell_measurement_theta_min 4.1800
_cell_volume 2645.0(2)
_computing_cell_refinement 'CrysAlisPro 1.171.43.118a (Rigaku OD, 2024)'
_computing_data_collection 'CrysAlisPro system (CCD 43.118a 64-bit (release 27-03-2024))'
_computing_data_reduction 'CrysAlisPro 1.171.43.118a (Rigaku OD, 2024)'
_computing_molecular_graphics 'Olex2 1.5 (Dolomanov et al., 2009)'
_computing_publication_material 'Olex2 1.5 (Dolomanov et al., 2009)'
_computing_structure_refinement 'XL  (Sheldrick, 2008)'
_computing_structure_solution 'olex2.solve 1.5 (Bourhis et al., 2015)'
_diffrn_ambient_temperature 293(2)
_diffrn_detector_area_resol_mean 10.0000
_diffrn_detector_type HyPix
_diffrn_measured_fraction_theta_full 0.994
_diffrn_measured_fraction_theta_max 0.957
_diffrn_measurement_details
;
List of Runs (angles in degrees, time in seconds):

  # Type    Start    End  Width  t~exp~   \w     \q     \k     \f   Frames
#--------------------------------------------------------------------------
  1  \w     60.00  98.00   0.50    0.20    --  108.03-107.00 111.00   76
  2  \w     50.00 109.00   0.50    0.20    --  108.03-125.00-180.00  118
  3  \w   -149.00 -83.00   0.50    0.20    -- -105.00 -74.00-163.00  132
  4  \w   -171.00-127.00   0.50    0.20    -- -105.00 -51.00 -20.00   88
  5  \w    -58.00 -33.00   0.50    0.20    -- -105.00  51.00 124.00   50
  6  \w    -69.00 -42.00   0.50    0.20    -- -105.00  61.00 150.00   54
  7  \w     -2.00  23.00   0.50    0.05    --  -46.40  19.00 -60.00   50
  8  \w     82.00 108.00   0.50    0.05    --   46.40  51.00 124.00   52
  9  \w     38.00  64.00   0.50    0.05    --   46.40  51.00 124.00   52
 10  \w     -9.00  20.00   0.50    0.05    --   46.40 -19.00 -30.00   58
 11  \w    -29.00  27.00   0.50    0.05    --   46.40 -19.00 -90.00  112
 12  \w    -13.00  23.00   0.50    0.05    --   46.40 -19.00-180.00   72
 13  \w     38.00  79.00   0.50    0.20    --  108.03 -74.00-163.00   82
 14  \w     45.00  71.00   0.50    0.20    --  108.03 -61.00-120.00   52
 15  \w     45.00  70.00   0.50    0.20    --  108.03 -61.00 120.00   50
;
_diffrn_measurement_device 'four-circle diffractometer'
_diffrn_measurement_device_type 'XtaLAB Synergy, Single source at home/near, HyPix'
_diffrn_measurement_method '\w scans'
_diffrn_radiation_type CuK\a
_diffrn_radiation_wavelength 1.54184
_diffrn_reflns_av_R_equivalents 0.0332
_diffrn_reflns_av_unetI/netI 0.0329
_diffrn_reflns_Laue_measured_fraction_full 0.994
_diffrn_reflns_Laue_measured_fraction_max 0.957
_diffrn_reflns_limit_h_max 17
_diffrn_reflns_limit_h_min -13
_diffrn_reflns_limit_k_max 26
_diffrn_reflns_limit_k_min -26
_diffrn_reflns_limit_l_max 11
_diffrn_reflns_limit_l_min -10
_diffrn_reflns_number 4416
_diffrn_reflns_point_group_measured_fraction_full 0.994
_diffrn_reflns_point_group_measured_fraction_max 0.957
_diffrn_reflns_theta_full 67.684
_diffrn_reflns_theta_max 76.617
_diffrn_reflns_theta_min 6.230
_exptl_absorpt_coefficient_mu 5.267
_exptl_absorpt_correction_T_max 1.00000
_exptl_absorpt_correction_T_min 0.40994
_exptl_absorpt_correction_type multi-scan
_exptl_absorpt_process_details
;
CrysAlisPro 1.171.43.118a (Rigaku Oxford Diffraction, 2024)
Empirical absorption correction using spherical harmonics,
implemented in SCALE3 ABSPACK scaling algorithm.
;
_exptl_crystal_colour 'clear dark red'
_exptl_crystal_colour_lustre clear
_exptl_crystal_colour_modifier dark
_exptl_crystal_colour_primary red
_exptl_crystal_density_diffrn 1.608
_exptl_crystal_description block
_exptl_crystal_F_000 1312
_exptl_crystal_size_max 0.2
_exptl_crystal_size_mid 0.2
_exptl_crystal_size_min 0.15
_refine_diff_density_max 0.656
_refine_diff_density_min -0.358
_refine_diff_density_rms 0.066
_refine_ls_extinction_method none
_refine_ls_goodness_of_fit_ref 1.071
_refine_ls_hydrogen_treatment constr
_refine_ls_matrix_type full
_refine_ls_number_parameters 106
_refine_ls_number_reflns 1341
_refine_ls_number_restraints 1
_refine_ls_restrained_S_all 1.071
_refine_ls_R_factor_all 0.0392
_refine_ls_R_factor_gt 0.0364
_refine_ls_shift/su_max 0.000
_refine_ls_shift/su_mean 0.000
_refine_ls_structure_factor_coef Fsqd
_refine_ls_weighting_details 'w=1/[\s^2^(Fo^2^)+(0.0688P)^2^+0.6368P] where P=(Fo^2^+2Fc^2^)/3'
_refine_ls_weighting_scheme calc
_refine_ls_wR_factor_gt 0.0976
_refine_ls_wR_factor_ref 0.0991
_reflns_Friedel_coverage 0.000
_reflns_number_gt 1226
_reflns_number_total 1341
_reflns_threshold_expression 'I > 2\s(I)'
_cod_data_source_file d6dt00162a2.cif
_cod_data_source_block Li
_cod_depositor_comments 'Adding full bibliography for 7720015--7720017.cif.'
_cod_original_sg_symbol_Hall '-C 2b 2bc'
_cod_original_sg_symbol_H-M 'C c c e'
_cod_database_code 7720015
_shelx_shelxl_version_number 2016/6
_shelx_space_group_comment
;
The symmetry employed for this shelxl refinement is uniquely defined
by the following loop, which should always be used as a source of
symmetry information in preference to the above space-group names.
They are only intended as comments.
;
_shelx_estimated_absorpt_t_max 0.505
_shelx_estimated_absorpt_t_min 0.419
_olex2_refinement_description
;
1. Fixed Uiso
 At 1.2 times of:
  All C(H) groups
 At 1.5 times of:
  All O(H,H) groups
2. Restrained distances
 Li1-H1A \\sim Li1-H1B
 with sigma of 0.02
3.a Free rotating group:
 O2(H2A,H2B), O1(H1A,H1B)
3.b Aromatic/amide H refined with riding coordinates:
 C2(H2), C1(H1)
;
_olex2_submission_special_instructions 'No special instructions were received'
_oxdiff_exptl_absorpt_empirical_details
;
Empirical correction (ABSPACK) includes:
- Absorption correction using spherical harmonics
- Frame scaling
;

loop_
_space_group_symop_operation_xyz
'x, y, z'
'-x+1/2, -y, z'
'-x, y, -z+1/2'
'x+1/2, -y, -z+1/2'
'x+1/2, y+1/2, z'
'-x+1, -y+1/2, z'
'-x+1/2, y+1/2, -z+1/2'
'x+1, -y+1/2, -z+1/2'
'-x, -y, -z'
'x-1/2, y, -z'
'x, -y, z-1/2'
'-x-1/2, y, z-1/2'
'-x+1/2, -y+1/2, -z'
'x, y+1/2, -z'
'x+1/2, -y+1/2, z-1/2'
'-x, y+1/2, z-1/2'

loop_
_atom_site_label
_atom_site_type_symbol
_atom_site_fract_x
_atom_site_fract_y
_atom_site_fract_z
_atom_site_U_iso_or_equiv
_atom_site_adp_type
_atom_site_occupancy
_atom_site_site_symmetry_order
_atom_site_calc_flag
_atom_site_refinement_flags_posn
_atom_site_refinement_flags_adp
_atom_site_refinement_flags_occupancy
_atom_site_disorder_assembly
_atom_site_disorder_group
Fe1 Fe 0.500000 0.250000 0.250000 0.01889(19) Uani 1 4 d S T P . .
N2 N 0.52500(10) 0.31600(7) 0.40115(17) 0.0236(3) Uani 1 1 d . . . . .
N5 N 0.62997(11) 0.37331(8) 0.52584(17) 0.0302(4) Uani 1 1 d . . . . .
N3 N 0.47755(11) 0.35414(8) 0.49333(18) 0.0288(4) Uani 1 1 d . . . . .
N1 N 0.63785(15) 0.250000 0.250000 0.0213(5) Uani 1 2 d S T P . .
N4 N 0.54030(11) 0.38820(8) 0.56827(18) 0.0315(4) Uani 1 1 d . . . . .
O2 O 0.68796(12) 0.56569(9) 0.5987(3) 0.0614(5) Uani 1 1 d G . . . .
H2A H 0.740807 0.585501 0.593999 0.092 Uiso 1 1 d G U . . .
H2B H 0.645858 0.593737 0.580781 0.092 Uiso 1 1 d G U . . .
C3 C 0.68609(12) 0.29120(8) 0.33670(17) 0.0236(4) Uani 1 1 d . . . . .
O1 O 0.61182(15) 0.48798(10) 0.8146(2) 0.0676(6) Uani 1 1 d G . . . .
H1A H 0.644968 0.515006 0.766920 0.101 Uiso 1 1 d DG U . . .
H1B H 0.642712 0.481924 0.895078 0.101 Uiso 1 1 d DG U . . .
C4 C 0.61813(11) 0.32874(8) 0.42315(19) 0.0238(4) Uani 1 1 d . . . . .
C2 C 0.78471(13) 0.29312(10) 0.3380(2) 0.0320(4) Uani 1 1 d . . . . .
H2 H 0.817200 0.322534 0.396291 0.038 Uiso 1 1 calc R U . . .
C1 C 0.83429(19) 0.250000 0.250000 0.0340(7) Uani 1 2 d S T P . .
H1 H 0.900796 0.250001 0.250000 0.041 Uiso 1 2 calc R U P . .
Li1 Li 0.500000 0.4452(3) 0.750000 0.0347(11) Uani 1 2 d DS T P . .

loop_
_atom_site_aniso_label
_atom_site_aniso_U_11
_atom_site_aniso_U_22
_atom_site_aniso_U_33
_atom_site_aniso_U_23
_atom_site_aniso_U_13
_atom_site_aniso_U_12
Fe1 0.0109(3) 0.0235(3) 0.0223(3) 0.000 0.000 0.000
N2 0.0171(6) 0.0271(7) 0.0265(7) -0.0022(6) 0.0030(6) -0.0002(6)
N5 0.0231(7) 0.0356(8) 0.0319(8) -0.0069(6) 0.0013(6) -0.0011(6)
N3 0.0219(7) 0.0341(8) 0.0304(8) -0.0050(7) 0.0047(6) 0.0013(6)
N1 0.0147(10) 0.0250(11) 0.0243(11) 0.0010(7) 0.000 0.000
N4 0.0248(8) 0.0358(8) 0.0340(8) -0.0081(7) 0.0032(6) 0.0002(7)
O2 0.0338(8) 0.0630(11) 0.0874(14) 0.0281(11) 0.0017(9) -0.0040(8)
C3 0.0171(7) 0.0295(8) 0.0241(8) -0.0022(6) -0.0013(6) -0.0006(6)
O1 0.0753(13) 0.0759(14) 0.0515(10) 0.0067(10) -0.0051(9) -0.0413(11)
C4 0.0174(7) 0.0285(8) 0.0254(8) -0.0015(7) 0.0003(6) -0.0008(7)
C2 0.0187(8) 0.0399(10) 0.0375(10) -0.0082(8) -0.0021(7) -0.0042(7)
C1 0.0125(13) 0.0465(17) 0.0431(17) -0.0046(11) 0.000 0.000
Li1 0.041(3) 0.035(3) 0.029(2) 0.000 0.0055(17) 0.000

loop_
_atom_type_symbol
_atom_type_description
_atom_type_scat_dispersion_real
_atom_type_scat_dispersion_imag
_atom_type_scat_source
C C 0.0181 0.0091 'International Tables Vol C Tables 4.2.6.8 and 6.1.1.4'
H H 0.0000 0.0000 'International Tables Vol C Tables 4.2.6.8 and 6.1.1.4'
Fe Fe -1.1336 3.1974 'International Tables Vol C Tables 4.2.6.8 and 6.1.1.4'
Li Li 0.0008 0.0003 'International Tables Vol C Tables 4.2.6.8 and 6.1.1.4'
N N 0.0311 0.0180 'International Tables Vol C Tables 4.2.6.8 and 6.1.1.4'
O O 0.0492 0.0322 'International Tables Vol C Tables 4.2.6.8 and 6.1.1.4'

loop_
_geom_angle_atom_site_label_1
_geom_angle_atom_site_label_2
_geom_angle_atom_site_label_3
_geom_angle
_geom_angle_site_symmetry_1
_geom_angle_site_symmetry_3
_geom_angle_publ_flag
N2 Fe1 N2 159.60(8) . 8_455 ?
N2 Fe1 N2 90.21(9) 8_455 6 ?
N2 Fe1 N2 93.39(9) . 6 ?
N2 Fe1 N2 90.21(9) . 3_655 ?
N2 Fe1 N2 159.60(8) 6 3_655 ?
N2 Fe1 N2 93.39(9) 8_455 3_655 ?
N1 Fe1 N2 100.20(4) 6 8_455 ?
N1 Fe1 N2 79.80(4) . . ?
N1 Fe1 N2 79.80(4) 6 3_655 ?
N1 Fe1 N2 79.80(4) . 8_455 ?
N1 Fe1 N2 100.20(4) 6 . ?
N1 Fe1 N2 79.80(4) 6 6 ?
N1 Fe1 N2 100.20(4) . 6 ?
N1 Fe1 N2 100.20(4) . 3_655 ?
N1 Fe1 N1 180.0 6 . ?
N3 N2 Fe1 139.86(12) . . ?
N3 N2 C4 105.71(14) . . ?
C4 N2 Fe1 114.42(12) . . ?
C4 N5 N4 104.19(14) . . ?
N4 N3 N2 108.32(14) . . ?
C3 N1 Fe1 120.05(11) . . ?
C3 N1 Fe1 120.05(11) 8_455 . ?
C3 N1 C3 119.9(2) 8_455 . ?
N5 N4 Li1 127.00(12) . . ?
N3 N4 N5 110.39(15) . . ?
N3 N4 Li1 121.90(13) . . ?
H2A O2 H2B 104.5 . . ?
N1 C3 C4 109.30(15) . . ?
N1 C3 C2 121.62(16) . . ?
C2 C3 C4 129.07(15) . . ?
H1A O1 H1B 104.5 . . ?
Li1 O1 H1A 128.0 . . ?
Li1 O1 H1B 127.3 . . ?
N2 C4 C3 116.37(15) . . ?
N5 C4 N2 111.39(15) . . ?
N5 C4 C3 132.21(15) . . ?
C3 C2 H2 120.8 . . ?
C3 C2 C1 118.33(18) . . ?
C1 C2 H2 120.8 . . ?
C2 C1 C2 120.2(2) . 8_455 ?
C2 C1 H1 119.9 . . ?
C2 C1 H1 119.9 8_455 . ?
N4 Li1 N4 110.1(3) . 3_656 ?
O1 Li1 N4 104.91(8) 3_656 . ?
O1 Li1 N4 106.75(9) 3_656 3_656 ?
O1 Li1 N4 104.91(8) . 3_656 ?
O1 Li1 N4 106.75(9) . . ?
O1 Li1 O1 123.1(3) 3_656 . ?

loop_
_geom_bond_atom_site_label_1
_geom_bond_atom_site_label_2
_geom_bond_distance
_geom_bond_site_symmetry_2
_geom_bond_publ_flag
Fe1 N2 1.9742(15) . ?
Fe1 N2 1.9743(15) 6 ?
Fe1 N2 1.9743(15) 8_455 ?
Fe1 N2 1.9743(15) 3_655 ?
Fe1 N1 1.928(2) 6 ?
Fe1 N1 1.928(2) . ?
N2 N3 1.331(2) . ?
N2 C4 1.344(2) . ?
N5 N4 1.347(2) . ?
N5 C4 1.326(2) . ?
N3 N4 1.318(2) . ?
N1 C3 1.3472(19) . ?
N1 C3 1.3472(19) 8_455 ?
N4 Li1 2.102(3) . ?
O2 H2A 0.8501 . ?
O2 H2B 0.8502 . ?
C3 C4 1.460(2) . ?
C3 C2 1.380(2) . ?
O1 H1A 0.8503 . ?
O1 H1B 0.8499 . ?
O1 Li1 1.896(3) . ?
C2 H2 0.9300 . ?
C2 C1 1.389(2) . ?
C1 H1 0.9300 . ?

loop_
_geom_torsion_atom_site_label_1
_geom_torsion_atom_site_label_2
_geom_torsion_atom_site_label_3
_geom_torsion_atom_site_label_4
_geom_torsion
_geom_torsion_site_symmetry_1
_geom_torsion_site_symmetry_2
_geom_torsion_site_symmetry_3
_geom_torsion_site_symmetry_4
_geom_torsion_publ_flag
Fe1 N2 N3 N4 179.76(15) . . . . ?
Fe1 N2 C4 N5 -179.94(12) . . . . ?
Fe1 N2 C4 C3 -1.7(2) . . . . ?
Fe1 N1 C3 C4 2.07(15) . . . . ?
Fe1 N1 C3 C2 -179.10(13) . . . . ?
N2 N3 N4 N5 0.4(2) . . . . ?
N2 N3 N4 Li1 -170.53(18) . . . . ?
N3 N2 C4 N5 0.1(2) . . . . ?
N3 N2 C4 C3 178.32(15) . . . . ?
N1 C3 C4 N2 -0.1(2) . . . . ?
N1 C3 C4 N5 177.61(17) . . . . ?
N1 C3 C2 C1 -1.7(3) . . . . ?
N4 N5 C4 N2 0.1(2) . . . . ?
N4 N5 C4 C3 -177.70(18) . . . . ?
C3 N1 C3 C4 -177.93(15) 8_455 . . . ?
C3 N1 C3 C2 0.90(13) 8_455 . . . ?
C3 C2 C1 C2 0.84(13) . . . 8_455 ?
C4 N2 N3 N4 -0.33(19) . . . . ?
C4 N5 N4 N3 -0.3(2) . . . . ?
C4 N5 N4 Li1 170.05(19) . . . . ?
C4 C3 C2 C1 176.83(15) . . . . ?
C2 C3 C4 N2 -178.83(18) . . . . ?
C2 C3 C4 N5 -1.1(3) . . . . ?
